data_2201160
loop_
_publ_author_name
'Leyla Tatar'
'Atakol, Orhan'
'Ar\?ic\?i, Cengiz'

_publ_section_title
{[\m-<i>N,N</i>'-Bis(salicylidene)-1,3-propanediaminato](<i>N,N</i>-dimethylformamide)(methanol)nickel(II)}dibromozinc(II)
_journal_issue 4
_journal_name_full 'Acta Crystallographica Section E'
_journal_page_first m154
_journal_page_last m156
_journal_paper_doi 10.1107/S1600536802004658
_journal_volume 58
_journal_year 2002
_chemical_formula_iupac '[Zn Ni Br2 (C17 H16 N2 O2) (C3 H7 N O) (C H4 O)]'
_chemical_formula_moiety 'C21 H27 Br2 N3 Ni O4 Zn'
_chemical_formula_sum 'C21 H27 Br2 N3 Ni O4 Zn'
_chemical_formula_weight 669.34
_chemical_name_systematic
;
Dibromo-2\k^2^Br-(N,N'-dimethylformamide-1\kO)-(methanole-1\kO)
-\m-[2,2'-[1,3-propandiylbis(nitrilomethylidene)]diphenolato]
1\k^4^O,N,N',O':2\k^2^O,O'-nickel(II)zinc(II)
;
_space_group_IT_number 19
_symmetry_cell_setting orthorhombic
_symmetry_space_group_name_Hall 'P 2ac 2ab'
_symmetry_space_group_name_H-M 'P 21 21 21'
_atom_sites_solution_hydrogens geom
_atom_sites_solution_primary direct
_atom_sites_solution_secondary difmap
_audit_creation_method SHELXL-97
_cell_angle_alpha 90
_cell_angle_beta 90
_cell_angle_gamma 90
_cell_formula_units_Z 4
_cell_length_a 10.5304(12)
_cell_length_b 14.4184(11)
_cell_length_c 16.3327(13)
_cell_measurement_reflns_used 25
_cell_measurement_temperature 295
_cell_measurement_theta_max 18.20
_cell_measurement_theta_min 10.22
_cell_volume 2479.8(4)
_computing_cell_refinement 'CAD4 Express'
_computing_data_collection 'CAD4 Express (Enraf Nonius, 1994)'
_computing_data_reduction 'XCAD4 (Harms & Wocadlo, 1995)'
_computing_molecular_graphics 'ORTEP-3 for Windows (Farrugia, 1997) and PLATON2000 (Spek, 2000)'
_computing_publication_material 'WinGX (Farrugia, 1999)'
_computing_structure_refinement 'SHELXL97 (Sheldrick, 1997)'
_computing_structure_solution 'SHELXS97 (Sheldrick, 1997)'
_diffrn_ambient_temperature 295
_diffrn_measured_fraction_theta_full 1.0
_diffrn_measured_fraction_theta_max 1.0
_diffrn_measurement_device '\k-geometry diffractometer'
_diffrn_measurement_device_type 'Enraf Nonius CAD4'
_diffrn_measurement_method '\w/2\q scans'
_diffrn_radiation_monochromator graphite
_diffrn_radiation_source 'fine-focus sealed tube'
_diffrn_radiation_type MoK\a
_diffrn_radiation_wavelength 0.71073
_diffrn_reflns_av_R_equivalents 0.0639
_diffrn_reflns_av_sigmaI/netI 0.0746
_diffrn_reflns_limit_h_max 13
_diffrn_reflns_limit_h_min 0
_diffrn_reflns_limit_k_max 17
_diffrn_reflns_limit_k_min 0
_diffrn_reflns_limit_l_max 20
_diffrn_reflns_limit_l_min 0
_diffrn_reflns_number 2791
_diffrn_reflns_theta_full 26.28
_diffrn_reflns_theta_max 26.28
_diffrn_reflns_theta_min 2.4
_diffrn_standards_decay_% 2
_diffrn_standards_interval_time 120
_diffrn_standards_number 3
_exptl_absorpt_coefficient_mu 4.981
_exptl_absorpt_correction_T_max 0.474
_exptl_absorpt_correction_T_min 0.315
_exptl_absorpt_correction_type '\y scan'
_exptl_absorpt_process_details '(North et al., 1968)'
_exptl_crystal_colour 'light blue'
_exptl_crystal_density_diffrn 1.793
_exptl_crystal_density_method 'not measured'
_exptl_crystal_description prism
_exptl_crystal_F_000 1336
_exptl_crystal_size_max 0.25
_exptl_crystal_size_mid 0.20
_exptl_crystal_size_min 0.15
_refine_diff_density_max 0.504
_refine_diff_density_min -0.612
_refine_ls_abs_structure_details '(Flack, 1983)'
_refine_ls_abs_structure_Flack 0.53(3)
_refine_ls_extinction_method none
_refine_ls_goodness_of_fit_ref 1.019
_refine_ls_hydrogen_treatment mixed
_refine_ls_matrix_type full
_refine_ls_number_parameters 291
_refine_ls_number_reflns 2784
_refine_ls_number_restraints 0
_refine_ls_restrained_S_all 1.413
_refine_ls_R_factor_all 0.0988
_refine_ls_R_factor_gt 0.0356
_refine_ls_shift/su_max <0.001
_refine_ls_shift/su_mean 0.000
_refine_ls_structure_factor_coef Fsqd
_refine_ls_weighting_details 'w = 1/[\s^2^(Fo^2^)+(0.0354P)^2^] where P = (Fo^2^+2Fc^2^)/3'
_refine_ls_weighting_scheme calc
_refine_ls_wR_factor_gt 0.0671
_refine_ls_wR_factor_ref 0.0792
_reflns_number_gt 1862
_reflns_number_total 2784
_reflns_threshold_expression I>2\s(I)
_cod_data_source_file ob6117.cif
_cod_data_source_block I
_cod_depositor_comments
;
 Replacing the "\K" substring with the "\k" substring in the
 _chemical_name_systematic data item value.

 Antanas Vaitkus,
 2017-03-29
;
_cod_database_code 2201160
_cod_database_fobs_code 2201160

loop_
_symmetry_equiv_pos_as_xyz
'x, y, z'
'-x+1/2, -y, z+1/2'
'x+1/2, -y+1/2, -z'
'-x, y+1/2, -z+1/2'

loop_
_atom_site_label
_atom_site_fract_x
_atom_site_fract_y
_atom_site_fract_z
_atom_site_U_iso_or_equiv
_atom_site_adp_type
_atom_site_calc_flag
_atom_site_refinement_flags
_atom_site_occupancy
_atom_site_disorder_assembly
_atom_site_disorder_group
_atom_site_type_symbol
C1 0.4943(11) 0.0265(7) 0.2899(6) 0.035(3) Uani d . 1 . . C
C2 0.5930(11) -0.0194(9) 0.3304(6) 0.042(3) Uani d . 1 . . C
H2 0.6609 -0.0427 0.3003 0.050 Uiso calc R 1 . . H
C3 0.5909(12) -0.0308(8) 0.4154(6) 0.047(3) Uani d . 1 . . C
H3 0.6549 -0.0646 0.4408 0.056 Uiso calc R 1 . . H
C4 0.4957(11) 0.0073(11) 0.4616(6) 0.054(4) Uani d . 1 . . C
H4 0.4967 0.0021 0.5184 0.065 Uiso calc R 1 . . H
C5 0.3987(12) 0.0534(9) 0.4228(6) 0.049(3) Uani d . 1 . . C
H5 0.3334 0.0785 0.4541 0.059 Uiso calc R 1 . . H
C6 0.3950(9) 0.0639(7) 0.3373(5) 0.029(3) Uani d . 1 . . C
C7 0.2870(9) 0.1150(6) 0.3048(5) 0.035(2) Uani d . 1 . . C
H7 0.2289 0.1361 0.3433 0.042 Uiso calc R 1 . . H
C8 0.1477(10) 0.1880(8) 0.2147(6) 0.053(3) Uani d . 1 . . C
H81A 0.1263 0.2227 0.2637 0.064 Uiso calc R 1 . . H
H82B 0.0785 0.1453 0.2039 0.064 Uiso calc R 1 . . H
C9 0.1580(11) 0.2546(8) 0.1441(7) 0.067(4) Uani d . 1 . . C
H91A 0.0894 0.2993 0.1481 0.080 Uiso calc R 1 . . H
H92B 0.2373 0.2884 0.1491 0.080 Uiso calc R 1 . . H
C10 0.1531(11) 0.2105(9) 0.0615(6) 0.062(4) Uani d . 1 . . C
H10A 0.0770 0.1728 0.0578 0.075 Uiso calc R 1 . . H
H10B 0.1471 0.2588 0.0203 0.075 Uiso calc R 1 . . H
C11 0.2888(10) 0.1406(7) -0.0338(6) 0.041(3) Uani d . 1 . . C
H11 0.2359 0.1724 -0.0697 0.049 Uiso calc R 1 . . H
C12 0.3874(10) 0.0851(7) -0.0712(5) 0.034(3) Uani d . 1 . . C
C13 0.3840(11) 0.0768(8) -0.1567(6) 0.044(3) Uani d . 1 . . C
H13 0.3195 0.1070 -0.1850 0.053 Uiso calc R 1 . . H
C14 0.4688(12) 0.0275(9) -0.2000(6) 0.050(3) Uani d . 1 . . C
H14 0.4635 0.0244 -0.2567 0.060 Uiso calc R 1 . . H
C15 0.5646(12) -0.0189(9) -0.1583(6) 0.049(3) Uani d . 1 . . C
H15 0.6233 -0.0543 -0.1872 0.059 Uiso calc R 1 . . H
C16 0.5729(11) -0.0125(9) -0.0746(6) 0.047(3) Uani d . 1 . . C
H16 0.6382 -0.0434 -0.0477 0.056 Uiso calc R 1 . . H
C17 0.4867(9) 0.0388(7) -0.0292(5) 0.032(3) Uani d . 1 . . C
C18 0.3100(11) -0.1069(7) 0.1134(6) 0.050(3) Uani d . 1 . . C
H18 0.3974 -0.1052 0.1050 0.061 Uiso calc R 1 . . H
C19 0.1194(12) -0.1993(9) 0.1223(9) 0.092(4) Uani d . 1 . . C
H19A 0.0967 -0.2636 0.1176 0.138 Uiso calc R 1 . . H
H19B 0.0737 -0.1640 0.0821 0.138 Uiso calc R 1 . . H
H19C 0.0981 -0.1773 0.1760 0.138 Uiso calc R 1 . . H
C20 0.3247(13) -0.2731(8) 0.0917(8) 0.091(5) Uani d . 1 . . C
H20A 0.2661 -0.3241 0.0924 0.136 Uiso calc R 1 . . H
H20B 0.3888 -0.2826 0.1326 0.136 Uiso calc R 1 . . H
H20C 0.3639 -0.2692 0.0387 0.136 Uiso calc R 1 . . H
C21 0.5242(11) 0.2619(8) 0.2089(7) 0.062(3) Uani d . 1 . . C
H21A 0.5753 0.3147 0.1950 0.093 Uiso calc R 1 . . H
H21B 0.5738 0.2188 0.2402 0.093 Uiso calc R 1 . . H
H21C 0.4524 0.2817 0.2406 0.093 Uiso calc R 1 . . H
Br1 0.70100(14) -0.14808(8) 0.12019(9) 0.0732(4) Uani d . 1 . . Br
Br2 0.79403(10) 0.12241(8) 0.13298(8) 0.0611(3) Uani d . 1 . . Br
N1 0.2615(7) 0.1347(5) 0.2307(4) 0.034(2) Uani d . 1 . . N
N2 0.2649(7) 0.1516(6) 0.0431(5) 0.038(2) Uani d . 1 . . N
N3 0.2578(8) -0.1885(6) 0.1085(5) 0.051(2) Uani d . 1 . . N
Ni 0.36672(10) 0.09229(7) 0.13362(7) 0.0320(3) Uani d . 1 . . Ni
O1 0.4968(6) 0.0333(4) 0.2088(3) 0.0376(18) Uani d . 1 . . O
O2 0.4981(6) 0.0454(5) 0.0525(3) 0.0391(18) Uani d . 1 . . O
O3 0.2597(5) -0.0322(4) 0.1275(5) 0.0469(17) Uani d . 1 . . O
O4 0.4811(6) 0.2181(5) 0.1360(5) 0.0533(18) Uani d D 1 . . O
Zn 0.63563(9) 0.00637(7) 0.12911(7) 0.0400(3) Uani d . 1 . . Zn
H4A 0.5743 0.2167 0.1304 0.09(4) Uiso d D 1 . . H

loop_
_atom_site_aniso_label
_atom_site_aniso_U_11
_atom_site_aniso_U_22
_atom_site_aniso_U_33
_atom_site_aniso_U_12
_atom_site_aniso_U_13
_atom_site_aniso_U_23
C1 0.047(8) 0.027(6) 0.032(5) -0.013(5) -0.007(5) 0.002(5)
C2 0.050(8) 0.049(8) 0.026(5) 0.006(7) 0.003(5) 0.008(5)
C3 0.052(8) 0.049(8) 0.041(6) -0.002(7) -0.008(6) 0.010(6)
C4 0.048(8) 0.079(9) 0.035(6) 0.009(7) -0.004(6) 0.005(7)
C5 0.051(8) 0.062(9) 0.034(5) 0.000(7) 0.012(6) -0.002(6)
C6 0.027(6) 0.031(6) 0.029(5) -0.006(5) 0.006(4) 0.002(4)
C7 0.034(5) 0.041(6) 0.030(5) -0.003(5) 0.002(4) -0.003(5)
C8 0.042(6) 0.067(8) 0.050(6) 0.020(6) 0.007(6) -0.001(6)
C9 0.063(7) 0.063(8) 0.073(9) 0.026(6) 0.005(7) -0.001(8)
C10 0.055(8) 0.076(9) 0.056(7) 0.041(7) -0.014(6) 0.001(7)
C11 0.043(6) 0.043(6) 0.037(6) 0.002(6) -0.010(5) 0.010(5)
C12 0.041(7) 0.033(6) 0.027(5) -0.004(6) 0.001(5) 0.001(5)
C13 0.044(6) 0.052(7) 0.036(5) 0.002(6) -0.010(5) 0.005(5)
C14 0.057(8) 0.060(8) 0.033(6) -0.015(7) -0.003(6) -0.007(6)
C15 0.056(8) 0.048(8) 0.044(6) 0.002(7) 0.019(6) -0.015(6)
C16 0.043(7) 0.050(8) 0.047(6) -0.003(7) -0.003(6) -0.009(6)
C17 0.032(6) 0.043(7) 0.022(5) -0.009(5) 0.002(4) 0.003(5)
C18 0.066(6) 0.040(6) 0.045(7) -0.005(6) -0.015(6) 0.004(6)
C19 0.089(9) 0.074(9) 0.113(11) -0.032(8) 0.002(12) -0.004(11)
C20 0.098(11) 0.066(9) 0.109(11) 0.019(8) -0.031(9) -0.032(8)
C21 0.056(7) 0.063(8) 0.067(8) 0.000(7) 0.002(7) -0.012(7)
Br1 0.0979(9) 0.0551(7) 0.0665(8) 0.0341(7) 0.0222(9) 0.0112(8)
Br2 0.0465(5) 0.0717(8) 0.0650(7) -0.0042(6) 0.0009(8) 0.0060(7)
N1 0.032(4) 0.037(5) 0.034(5) 0.007(4) 0.004(4) 0.001(4)
N2 0.035(5) 0.042(5) 0.036(5) 0.008(4) -0.006(4) 0.002(4)
N3 0.070(6) 0.039(5) 0.044(6) -0.003(5) -0.007(5) 0.001(5)
Ni 0.0330(5) 0.0333(6) 0.0298(6) 0.0056(5) 0.0002(7) 0.0015(6)
O1 0.040(4) 0.047(4) 0.026(3) 0.011(3) 0.001(3) 0.004(3)
O2 0.036(4) 0.054(5) 0.027(3) 0.008(3) -0.001(3) -0.002(3)
O3 0.049(3) 0.036(4) 0.056(4) -0.006(3) 0.000(4) 0.000(5)
O4 0.056(4) 0.052(4) 0.052(4) -0.007(4) -0.006(5) 0.003(4)
Zn 0.0366(5) 0.0485(7) 0.0347(6) 0.0110(5) 0.0019(7) 0.0048(7)

loop_
_atom_type_symbol
_atom_type_description
_atom_type_scat_dispersion_real
_atom_type_scat_dispersion_imag
_atom_type_scat_source
C C 0.0033 0.0016 'International Tables Vol C Tables 4.2.6.8 and 6.1.1.4'
H H 0.0000 0.0000 'International Tables Vol C Tables 4.2.6.8 and 6.1.1.4'
Cl Cl 0.1484 0.1585 'International Tables Vol C Tables 4.2.6.8 and 6.1.1.4'
N N 0.0061 0.0033 'International Tables Vol C Tables 4.2.6.8 and 6.1.1.4'
O O 0.0106 0.0060 'International Tables Vol C Tables 4.2.6.8 and 6.1.1.4'
Zn Zn 0.2839 1.4301 'International Tables Vol C Tables 4.2.6.8 and 6.1.1.4'

loop_
_geom_angle_atom_site_label_1
_geom_angle_atom_site_label_2
_geom_angle_atom_site_label_3
_geom_angle
_geom_angle_publ_flag
O1 C1 C2 119.5(10) ?
O1 C1 C6 122.3(9) ?
C2 C1 C6 118.3(8) ?
C3 C2 C1 120.9(12) ?
C3 C2 H2 119.6 ?
C1 C2 H2 119.6 ?
C4 C3 C2 120.8(13) ?
C4 C3 H3 119.6 ?
C2 C3 H3 119.6 ?
C3 C4 C5 118.9(10) ?
C3 C4 H4 120.5 ?
C5 C4 H4 120.5 ?
C4 C5 C6 122.1(11) ?
C4 C5 H5 118.9 ?
C6 C5 H5 118.9 ?
C5 C6 C1 119.0(11) ?
C5 C6 C7 116.1(10) ?
C1 C6 C7 125.0(8) ?
N1 C7 C6 128.7(9) ?
N1 C7 H7 115.6 ?
C6 C7 H7 115.6 ?
N1 C8 C9 114.7(9) ?
N1 C8 H81A 108.6 ?
C9 C8 H81A 108.6 ?
N1 C8 H82B 108.6 ?
C9 C8 H82B 108.6 ?
H81A C8 H82B 107.6 ?
C10 C9 C8 114.8(10) ?
C10 C9 H91A 108.6 ?
C8 C9 H91A 108.6 ?
C10 C9 H92B 108.6 ?
C8 C9 H92B 108.6 ?
H91A C9 H92B 107.6 ?
N2 C10 C9 113.6(9) ?
N2 C10 H10A 108.8 ?
C9 C10 H10A 108.8 ?
N2 C10 H10B 108.8 ?
C9 C10 H10B 108.8 ?
H10A C10 H10B 107.7 ?
N2 C11 C12 128.3(9) ?
N2 C11 H11 115.8 ?
C12 C11 H11 115.8 ?
C13 C12 C17 117.4(11) ?
C13 C12 C11 116.7(10) ?
C17 C12 C11 125.8(8) ?
C14 C13 C12 123.5(11) ?
C14 C13 H13 118.3 ?
C12 C13 H13 118.3 ?
C13 C14 C15 118.7(9) ?
C13 C14 H14 120.6 ?
C15 C14 H14 120.6 ?
C16 C15 C14 120.1(12) ?
C16 C15 H15 119.9 ?
C14 C15 H15 119.9 ?
C15 C16 C17 121.8(13) ?
C15 C16 H16 119.1 ?
C17 C16 H16 119.1 ?
O2 C17 C16 120.7(10) ?
O2 C17 C12 120.8(9) ?
C16 C17 C12 118.4(9) ?
O3 C18 N3 128.7(11) ?
O3 C18 H18 115.7 ?
N3 C18 H18 115.7 ?
N3 C19 H19A 109.5 ?
N3 C19 H19B 109.5 ?
H19A C19 H19B 109.5 ?
N3 C19 H19C 109.5 ?
H19A C19 H19C 109.5 ?
H19B C19 H19C 109.5 ?
N3 C20 H20A 109.5 ?
N3 C20 H20B 109.5 ?
H20A C20 H20B 109.5 ?
N3 C20 H20C 109.5 ?
H20A C20 H20C 109.5 ?
H20B C20 H20C 109.5 ?
O4 C21 H21A 109.5 ?
O4 C21 H21B 109.5 ?
H21A C21 H21B 109.5 ?
O4 C21 H21C 109.5 ?
H21A C21 H21C 109.5 ?
H21B C21 H21C 109.5 ?
C7 N1 C8 117.7(8) ?
C7 N1 Ni 124.1(7) yes
C8 N1 Ni 118.1(6) yes
C11 N2 C10 115.0(8) ?
C11 N2 Ni 123.9(7) yes
C10 N2 Ni 121.1(6) yes
C18 N3 C20 125.0(10) ?
C18 N3 C19 120.1(11) ?
C20 N3 C19 115.0(11) ?
N2 Ni O1 169.0(3) yes
N2 Ni N1 98.9(3) yes
O1 Ni N1 91.2(3) yes
N2 Ni O2 91.4(3) yes
O1 Ni O2 78.2(2) yes
N1 Ni O2 169.1(3) yes
N2 Ni O3 92.4(3) yes
O1 Ni O3 91.9(3) yes
N1 Ni O3 90.1(3) yes
O2 Ni O3 92.9(3) yes
N2 Ni O4 87.4(3) yes
O1 Ni O4 88.0(3) yes
N1 Ni O4 92.1(3) yes
O2 Ni O4 85.0(3) yes
O3 Ni O4 177.8(3) yes
C1 O1 Zn 130.6(6) yes
C1 O1 Ni 128.5(6) yes
Zn O1 Ni 100.5(3) yes
C17 O2 Zn 131.9(6) yes
C17 O2 Ni 127.7(6) yes
Zn O2 Ni 100.3(2) yes
C18 O3 Ni 121.6(7) yes
C21 O4 Ni 124.1(6) yes
Ni O4 H4A 122.1 ?
O2 Zn O1 79.8(2) yes
O2 Zn Br1 116.4(2) yes
O1 Zn Br1 116.26(19) yes
O2 Zn Br2 109.2(2) yes
O1 Zn Br2 111.20(19) yes
Br1 Zn Br2 117.95(6) yes

loop_
_geom_bond_atom_site_label_1
_geom_bond_atom_site_label_2
_geom_bond_site_symmetry_2
_geom_bond_distance
_geom_bond_publ_flag
Ni Zn . 3.0917(15) yes
C1 O1 . 1.329(10) ?
C1 C2 . 1.397(14) ?
C1 C6 . 1.409(13) ?
C2 C3 . 1.398(12) ?
C2 H2 . 0.9300 ?
C3 C4 . 1.371(15) ?
C3 H3 . 0.9300 ?
C4 C5 . 1.374(15) ?
C4 H4 . 0.9300 ?
C5 C6 . 1.404(12) ?
C5 H5 . 0.9300 ?
C6 C7 . 1.455(13) ?
C7 N1 . 1.271(11) ?
C7 H7 . 0.9300 ?
C8 N1 . 1.447(12) ?
C8 C9 . 1.505(15) ?
C8 H81A . 0.9700 ?
C8 H82B . 0.9700 ?
C9 C10 . 1.493(15) ?
C9 H91A . 0.9700 ?
C9 H92B . 0.9700 ?
C10 N2 . 1.481(12) ?
C10 H10A . 0.9700 ?
C10 H10B . 0.9700 ?
C11 N2 . 1.290(11) ?
C11 C12 . 1.447(14) ?
C11 H11 . 0.9300 ?
C12 C13 . 1.402(13) ?
C12 C17 . 1.417(13) ?
C13 C14 . 1.343(15) ?
C13 H13 . 0.9300 ?
C14 C15 . 1.388(16) ?
C14 H14 . 0.9300 ?
C15 C16 . 1.373(13) ?
C15 H15 . 0.9300 ?
C16 C17 . 1.385(14) ?
C16 H16 . 0.9300 ?
C17 O2 . 1.344(10) ?
C18 O3 . 1.223(11) ?
C18 N3 . 1.301(12) ?
C18 H18 . 0.9300 ?
C19 N3 . 1.483(14) ?
C19 H19A . 0.9600 ?
C19 H19B . 0.9600 ?
C19 H19C . 0.9600 ?
C20 N3 . 1.435(14) ?
C20 H20A . 0.9600 ?
C20 H20B . 0.9600 ?
C20 H20C . 0.9600 ?
C21 H21A . 0.9600 ?
C21 H21B . 0.9600 ?
C21 H21C . 0.9600 ?
Br1 Zn . 2.3356(16) yes
Br2 Zn . 2.3634(15) yes
N1 Ni . 2.028(7) yes
N2 Ni . 2.017(8) yes
Ni O1 . 2.027(6) yes
Ni O2 . 2.031(6) yes
Ni O3 . 2.122(6) yes
Ni O4 . 2.178(6) yes
O1 Zn . 1.996(6) yes
O2 Zn . 1.995(6) yes
O4 H4A . 0.985 ?

loop_
_geom_hbond_atom_site_label_D
_geom_hbond_atom_site_label_H
_geom_hbond_atom_site_label_A
_geom_hbond_distance_DH
_geom_hbond_distance_HA
_geom_hbond_distance_DA
_geom_hbond_angle_DHA
_geom_hbond_publ_flag
O4 H4A Br2 0.99 2.68 3.572(6) 150 yes
C18 H18 O2 0.93 2.56 3.120(13) 119 yes

loop_
_geom_torsion_atom_site_label_1
_geom_torsion_atom_site_label_2
_geom_torsion_atom_site_label_3
_geom_torsion_atom_site_label_4
_geom_torsion
O1 C1 C2 C3 -177.7(12)
C6 C1 C2 C3 2.2(18)
C1 C2 C3 C4 -4(2)
C2 C3 C4 C5 3(2)
C3 C4 C5 C6 -1(2)
C4 C5 C6 C1 0(2)
C4 C5 C6 C7 -179.5(10)
O1 C1 C6 C5 179.7(10)
C2 C1 C6 C5 -0.2(16)
O1 C1 C6 C7 -1.3(16)
C2 C1 C6 C7 178.8(10)
C5 C6 C7 N1 179.5(11)
C1 C6 C7 N1 0.4(17)
N1 C8 C9 C10 75.3(13)
C8 C9 C10 N2 -67.3(13)
N2 C11 C12 C13 173.0(11)
N2 C11 C12 C17 -7.0(17)
C17 C12 C13 C14 0.2(19)
C11 C12 C13 C14 -179.8(10)
C12 C13 C14 C15 0.7(19)
C13 C14 C15 C16 -1(2)
C14 C15 C16 C17 1(2)
C15 C16 C17 O2 -178.8(13)
C15 C16 C17 C12 0.3(18)
C13 C12 C17 O2 178.3(10)
C11 C12 C17 O2 -1.6(15)
C13 C12 C17 C16 -0.7(15)
C11 C12 C17 C16 179.3(11)
C6 C7 N1 C8 -179.1(9)
C6 C7 N1 Ni 3.1(14)
C9 C8 N1 C7 145.4(10)
C9 C8 N1 Ni -36.6(12)
C12 C11 N2 C10 -177.6(10)
C12 C11 N2 Ni 1.0(16)
C9 C10 N2 C11 -155.6(10)
C9 C10 N2 Ni 25.7(13)
O3 C18 N3 C20 -179.9(11)
O3 C18 N3 C19 -1.0(18)
C11 N2 Ni O1 28(2)
C10 N2 Ni O1 -153.9(15)
C11 N2 Ni N1 -175.7(9)
C10 N2 Ni N1 2.9(8)
C11 N2 Ni O2 7.7(9)
C10 N2 Ni O2 -173.7(8)
C11 N2 Ni O3 -85.2(9)
C10 N2 Ni O3 93.4(8)
C11 N2 Ni O4 92.6(9)
C10 N2 Ni O4 -88.8(8)
C7 N1 Ni N2 -179.8(8)
C8 N1 Ni N2 2.4(7)
C7 N1 Ni O1 -4.1(8)
C8 N1 Ni O1 178.1(7)
C7 N1 Ni O2 -18(2)
C8 N1 Ni O2 164.3(14)
C7 N1 Ni O3 87.8(8)
C8 N1 Ni O3 -90.0(7)
C7 N1 Ni O4 -92.1(8)
C8 N1 Ni O4 90.1(7)
C2 C1 O1 Zn -11.5(14)
C6 C1 O1 Zn 168.6(7)
C2 C1 O1 Ni 178.3(7)
C6 C1 O1 Ni -1.6(14)
N2 Ni O1 C1 160.6(15)
N1 Ni O1 C1 3.6(8)
O2 Ni O1 C1 -179.1(8)
O3 Ni O1 C1 -86.5(8)
O4 Ni O1 C1 95.6(8)
N2 Ni O1 Zn -11.8(18)
N1 Ni O1 Zn -168.9(3)
O2 Ni O1 Zn 8.5(2)
O3 Ni O1 Zn 101.0(3)
O4 Ni O1 Zn -76.8(3)
C16 C17 O2 Zn 9.0(14)
C12 C17 O2 Zn -170.0(6)
C16 C17 O2 Ni -166.1(8)
C12 C17 O2 Ni 14.9(13)
N2 Ni O2 C17 -16.0(8)
O1 Ni O2 C17 167.8(9)
N1 Ni O2 C17 -178.1(14)
O3 Ni O2 C17 76.5(8)
O4 Ni O2 C17 -103.2(8)
N2 Ni O2 Zn 167.7(3)
O1 Ni O2 Zn -8.5(2)
N1 Ni O2 Zn 5.7(17)
O3 Ni O2 Zn -99.8(3)
O4 Ni O2 Zn 80.5(3)
N3 C18 O3 Ni 179.3(8)
N2 Ni O3 C18 121.5(9)
O1 Ni O3 C18 -48.4(9)
N1 Ni O3 C18 -139.6(9)
O2 Ni O3 C18 29.9(9)
N2 Ni O4 C21 138.7(8)
O1 Ni O4 C21 -51.3(8)
N1 Ni O4 C21 39.8(8)
O2 Ni O4 C21 -129.6(8)
C17 O2 Zn O1 -167.5(9)
Ni O2 Zn O1 8.6(2)
C17 O2 Zn Br1 -53.1(9)
Ni O2 Zn Br1 122.9(2)
C17 O2 Zn Br2 83.5(8)
Ni O2 Zn Br2 -100.5(2)
C1 O1 Zn O2 179.2(9)
Ni O1 Zn O2 -8.6(2)
C1 O1 Zn Br1 64.7(8)
Ni O1 Zn Br1 -123.1(2)
C1 O1 Zn Br2 -74.0(8)
Ni O1 Zn Br2 98.2(2)
